data_4514348
loop_
_publ_author_name
'Nguyen, Phuong T. K.'
'Nguyen, Huong T. D.'
'Nguyen, Hung N.'
'Trickett, Christopher A.'
'Ton, Quang T.'
'Guti\'errez-Puebla, Enrique'
'Monge, M. Angeles'
'Cordova, Kyle E.'
'G\'andara, Felipe'

_publ_section_title
;
 New Metal-Organic Frameworks for Chemical Fixation of CO2.
;
_journal_issue 1
_journal_name_full 'ACS applied materials &amp; interfaces'
_journal_page_first 733
_journal_page_last 744
_journal_paper_doi 10.1021/acsami.7b16163
_journal_volume 10
_journal_year 2018
_chemical_formula_moiety '0.17(C340 H144 N6 O152 Zr24), 3.33(O)'
_chemical_formula_sum 'C56.67 H24 N O28.67 Zr4'
_chemical_formula_weight 1542.31
_space_group_crystal_system hexagonal
_space_group_IT_number 176
_space_group_name_Hall '-P 6c'
_space_group_name_H-M_alt 'P 63/m'
_symmetry_space_group_name_Hall '-P 6c'
_symmetry_space_group_name_H-M 'P 63/m'
_atom_sites_solution_hydrogens geom
_atom_sites_solution_primary dual
_audit_creation_date 2017-10-13
_audit_creation_method
;
Olex2 1.2
(compiled 2017.08.10 svn.r3458 for OlexSys, GUI svn.r5381)
;
_cell_angle_alpha 90
_cell_angle_beta 90
_cell_angle_gamma 120
_cell_formula_units_Z 6
_cell_length_a 32.2282(14)
_cell_length_b 32.2282(14)
_cell_length_c 26.5480(12)
_cell_measurement_reflns_used 9828
_cell_measurement_temperature 100
_cell_measurement_theta_max 21.481
_cell_measurement_theta_min 2.169
_cell_volume 23880.0(18)
_computing_cell_refinement 'SAINT v8.34A (Bruker, 2013)'
_computing_data_reduction 'SAINT v8.34A (Bruker, 2013)'
_computing_molecular_graphics 'Olex2 (Dolomanov et al., 2009)'
_computing_publication_material 'Olex2 (Dolomanov et al., 2009)'
_computing_structure_refinement 'XL (Sheldrick, 2008)'
_computing_structure_solution 'XT (Sheldrick, 2015)'
_diffrn_ambient_temperature 100
_diffrn_measured_fraction_theta_full 0.997
_diffrn_measured_fraction_theta_max 0.997
_diffrn_measurement_device_type 'Bruker D8 with PHOTON 100 detector'
_diffrn_radiation_type MoK\a
_diffrn_radiation_wavelength 0.71073
_diffrn_reflns_av_R_equivalents 0.0722
_diffrn_reflns_av_unetI/netI 0.0376
_diffrn_reflns_Laue_measured_fraction_full 0.997
_diffrn_reflns_Laue_measured_fraction_max 0.997
_diffrn_reflns_limit_h_max 30
_diffrn_reflns_limit_h_min -30
_diffrn_reflns_limit_k_max 30
_diffrn_reflns_limit_k_min -30
_diffrn_reflns_limit_l_max 25
_diffrn_reflns_limit_l_min -25
_diffrn_reflns_number 93928
_diffrn_reflns_point_group_measured_fraction_full 0.997
_diffrn_reflns_point_group_measured_fraction_max 0.997
_diffrn_reflns_theta_full 19.883
_diffrn_reflns_theta_max 19.883
_diffrn_reflns_theta_min 2.077
_exptl_absorpt_coefficient_mu 0.289
_exptl_absorpt_correction_T_max 0.7447
_exptl_absorpt_correction_T_min 0.5476
_exptl_absorpt_correction_type multi-scan
_exptl_absorpt_process_details
'SADABS-2014/5 (Bruker,2014/5) was used for absorption correction. wR2(int) was 0.1151 before and 0.0821 after correction. The Ratio of minimum to maximum transmission is 0.7353. The \l/2 correction factor is Not present.'
_exptl_crystal_colour 'clear light colourless'
_exptl_crystal_colour_lustre clear
_exptl_crystal_colour_modifier light
_exptl_crystal_colour_primary colourless
_exptl_crystal_density_diffrn 0.643
_exptl_crystal_description hexagonal
_exptl_crystal_F_000 4562
_exptl_crystal_size_max 0.14
_exptl_crystal_size_mid 0.09
_exptl_crystal_size_min 0.08
_refine_diff_density_max 1.994
_refine_diff_density_min -1.230
_refine_diff_density_rms 0.104
_refine_ls_extinction_coef 0.0029(11)
_refine_ls_extinction_expression Fc^*^=kFc[1+0.001xFc^2^\l^3^/sin(2\q)]^-1/4^
_refine_ls_extinction_method 'SHELXL-2016/6 (Sheldrick 2016)'
_refine_ls_goodness_of_fit_ref 2.247
_refine_ls_hydrogen_treatment constr
_refine_ls_matrix_type full
_refine_ls_number_parameters 365
_refine_ls_number_reflns 7507
_refine_ls_number_restraints 90
_refine_ls_restrained_S_all 2.254
_refine_ls_R_factor_all 0.1775
_refine_ls_R_factor_gt 0.1554
_refine_ls_shift/su_max 0.000
_refine_ls_shift/su_mean 0.000
_refine_ls_structure_factor_coef Fsqd
_refine_ls_weighting_details 'w=1/[\s^2^(Fo^2^)+(0.2000P)^2^] where P=(Fo^2^+2Fc^2^)/3'
_refine_ls_weighting_scheme calc
_refine_ls_wR_factor_gt 0.4612
_refine_ls_wR_factor_ref 0.4922
_reflns_Friedel_coverage 0.000
_reflns_number_gt 5844
_reflns_number_total 7507
_reflns_threshold_expression 'I > 2\s(I)'
_cod_data_source_file am7b16163_si_001.cif
_cod_data_source_block zrcpb1_a
_cod_depositor_comments 'Adding full bibliography for 4514347--4514349.cif.'
_cod_original_cell_volume 23880(2)
_cod_database_code 4514348
_shelx_shelxl_version_number 2016/6
_shelx_space_group_comment
;
The symmetry employed for this shelxl refinement is uniquely defined
by the following loop, which should always be used as a source of
symmetry information in preference to the above space-group names.
They are only intended as comments.
;
_olex2_refinement_description
;
1. Fixed Uiso
 At 1.2 times of:
  All C(H) groups
2. Rigid bond restraints
 C2, C3, C4, C5, C6, C7
 with sigma for 1-2 distances of 0.01 and sigma for 1-3 distances of 0.01
3. Uiso/Uaniso restraints and constraints
C18 \\sim C19 \\sim C20 \\sim C21 \\sim C22 \\sim C23: within 2A with sigma of
0.007 and sigma for terminal atoms of 0.01
C2 \\sim C3 \\sim C4 \\sim C5 \\sim C6 \\sim C7: within 1.7A with sigma of 0.04
and sigma for terminal atoms of 0.08
Uanis(C24) \\sim Ueq: with sigma of 0.05 and sigma for terminal atoms of 0.2
Uanis(C15) = Uanis(C14) = Uanis(C13) = Uanis(C12) = Uanis(C11) = Uanis(C16)
4. Others
 Fixed Sof: O11(0.33333) O12(0.66667) O13(0.33333) O14(0.33333) O15(0.33333)
 N1(0.5) C27(0.5) C28(0.5) C29(0.5) C30(0.5) C31(0.33333) O3W(0.16667)
5.a Aromatic/amide H refined with riding coordinates:
 C6(H6), C7(H7), C3(H3), C4(H4), C12(H12), C13(H13), C15(H15), C16(H16),
 C19(H19), C20(H20), C22(H22), C23(H23)
5.b Fitted hexagon refined as free rotating group:
 C5(C6,C7,C2,C3,C4)
;
_olex2_submission_original_sample_id MOF-892
_olex2_submission_special_instructions 'No special instructions were received'

loop_
_space_group_symop_operation_xyz
'x, y, z'
'-y, x-y, z'
'-x+y, -x, z'
'-x, -y, z+1/2'
'y, -x+y, z+1/2'
'x-y, x, z+1/2'
'-x, -y, -z'
'y, -x+y, -z'
'x-y, x, -z'
'x, y, -z-1/2'
'-y, x-y, -z-1/2'
'-x+y, -x, -z-1/2'

loop_
_atom_site_label
_atom_site_type_symbol
_atom_site_fract_x
_atom_site_fract_y
_atom_site_fract_z
_atom_site_U_iso_or_equiv
_atom_site_adp_type
_atom_site_occupancy
_atom_site_site_symmetry_order
_atom_site_calc_flag
_atom_site_refinement_flags_posn
_atom_site_refinement_flags_adp
_atom_site_refinement_flags_occupancy
_atom_site_disorder_assembly
_atom_site_disorder_group
Zr01 Zr 0.59590(4) 0.28800(4) 0.47731(5) 0.0934(8) Uani 1 1 d . . . . .
Zr02 Zr 0.64047(10) 0.26302(10) 0.58484(8) 0.2170(15) Uani 1 1 d . . . . .
O1 O 0.5837(4) 0.3209(4) 0.4141(4) 0.140(4) Uani 1 1 d . . . . .
O2 O 0.6444(4) 0.3986(4) 0.4129(4) 0.125(3) Uani 1 1 d . . . . .
O3 O 0.666667 0.333333 0.4430(4) 0.101(4) Uani 1 3 d S T P . .
O4 O 0.5332(6) 0.2950(6) 0.4928(7) 0.187(8) Uani 1 1 d . . . . .
O5 O 0.5477(6) 0.3383(7) 0.5649(10) 0.270(11) Uani 1 1 d . . . . .
O6 O 0.6276(3) 0.3567(3) 0.5057(3) 0.096(3) Uani 1 1 d . . . . .
O7 O 0.5387(4) 0.2163(4) 0.4865(6) 0.182(6) Uani 1 1 d . . . . .
O8 O 0.5839(6) 0.2808(6) 0.5581(6) 0.205(7) Uani 1 1 d . . . . .
O9 O 0.666667 0.333333 0.5952(6) 0.143(6) Uani 1 3 d S T P . .
O10 O 0.5802(7) 0.2035(5) 0.5975(7) 0.235(8) Uani 1 1 d . . . . .
O11 O 0.4954(14) 0.1921(15) 0.5803(15) 0.168(12) Uiso 0.3333 1 d . . . A 2
O12 O 0.5238(10) 0.2175(10) 0.6159(10) 0.216(9) Uiso 0.6667 1 d . . . A 1
O13 O 0.6320(11) 0.2760(10) 0.6646(11) 0.124(8) Uiso 0.3333 1 d . . . . .
O14 O 0.6676(10) 0.2719(9) 0.6622(10) 0.114(7) Uiso 0.3333 1 d . . . . .
O15 O 0.7176(15) 0.2866(16) 0.6498(17) 0.182(14) Uiso 0.3333 1 d . . . . .
O16 O 0.3963(11) 0.3658(10) 0.5312(7) 0.267(11) Uani 1 1 d . . . . .
O17 O 0.4524(9) 0.4316(8) 0.5454(7) 0.262(11) Uani 1 1 d . . . . .
N1 N 0.4855(19) 0.1394(18) 0.5113(17) 0.225(17) Uiso 0.5 1 d . . . . .
C1 C 0.6034(7) 0.3641(7) 0.3992(6) 0.129(5) Uani 1 1 d . . . . .
C5 C 0.5175(4) 0.3996(4) 0.3059(4) 0.131(4) Uani 1 1 d . U . . .
C6 C 0.5005(3) 0.3525(3) 0.3209(6) 0.224(9) Uani 1 1 d G U . B 2
H6 H 0.469666 0.328848 0.312048 0.268 Uiso 1 1 calc R . . B 2
C7 C 0.5295(4) 0.3406(3) 0.3489(6) 0.201(8) Uani 1 1 d G U . B 2
H7 H 0.518091 0.309102 0.358923 0.241 Uiso 1 1 calc R . . B 2
C2 C 0.5756(3) 0.3760(4) 0.3621(4) 0.126(4) Uani 1 1 d G U . B .
C3 C 0.5926(3) 0.4231(3) 0.3472(4) 0.129(4) Uani 1 1 d G U . B .
H3 H 0.623459 0.446719 0.355990 0.155 Uiso 1 1 calc R . . . .
C4 C 0.5636(4) 0.4349(3) 0.3191(4) 0.138(5) Uani 1 1 d G U . B .
H4 H 0.575034 0.466465 0.309115 0.165 Uiso 1 1 calc R . . . .
C8 C 0.4876(6) 0.4145(6) 0.2757(5) 0.137(6) Uani 1 1 d . . . . .
C9 C 0.4590(5) 0.4271(5) 0.3027(5) 0.114(4) Uani 1 1 d . . . . .
C10 C 0.4311(6) 0.4431(5) 0.2765(5) 0.122(4) Uani 1 1 d . . . . .
C11 C 0.4079(7) 0.4658(7) 0.3036(8) 0.161(3) Uani 1 1 d . . . . .
C12 C 0.4359(7) 0.5093(7) 0.3296(7) 0.161(3) Uani 1 1 d . . . . .
H12 H 0.468888 0.522573 0.333174 0.194 Uiso 1 1 calc R . . . .
C13 C 0.4118(7) 0.5314(7) 0.3498(7) 0.161(3) Uani 1 1 d . . . . .
H13 H 0.430633 0.563607 0.358207 0.194 Uiso 1 1 calc R . . . .
C14 C 0.3656(7) 0.5121(7) 0.3583(8) 0.161(3) Uani 1 1 d . . . . .
C15 C 0.3392(7) 0.4588(7) 0.3447(7) 0.161(3) Uani 1 1 d . . . . .
H15 H 0.307689 0.438759 0.354771 0.194 Uiso 1 1 calc R . . . .
C16 C 0.3630(7) 0.4416(7) 0.3177(7) 0.161(3) Uani 1 1 d . . . . .
H16 H 0.345713 0.409553 0.308254 0.194 Uiso 1 1 calc R . . . .
C17 C 0.5397(12) 0.1844(8) 0.6092(9) 0.214(12) Uani 1 1 d . . . . .
C18 C 0.4540(8) 0.4217(8) 0.3590(7) 0.155(4) Uani 1 1 d . U . . .
C19 C 0.4834(8) 0.4577(8) 0.3903(7) 0.173(4) Uani 1 1 d . U . . .
H19 H 0.506507 0.488083 0.379458 0.208 Uiso 1 1 calc R . . . .
C20 C 0.4736(9) 0.4418(8) 0.4475(8) 0.180(5) Uani 1 1 d . U . . .
H20 H 0.496809 0.458774 0.471811 0.216 Uiso 1 1 calc R . . . .
C21 C 0.4346(10) 0.4063(9) 0.4598(9) 0.171(4) Uani 1 1 d . U . . .
C22 C 0.4092(9) 0.3712(9) 0.4287(8) 0.179(5) Uani 1 1 d . U . . .
H22 H 0.386673 0.341050 0.440507 0.214 Uiso 1 1 calc R . . . .
C23 C 0.4168(9) 0.3803(8) 0.3787(7) 0.174(4) Uani 1 1 d . U . . .
H23 H 0.395575 0.357104 0.356422 0.208 Uiso 1 1 calc R . . . .
C24 C 0.4268(16) 0.3996(14) 0.5141(16) 0.232(15) Uani 1 1 d . U . . .
C25 C 0.5187(9) 0.3113(13) 0.5229(18) 0.26(2) Uani 1 1 d . . . . .
C26 C 0.4725(17) 0.3147(15) 0.5178(15) 0.314(19) Uiso 1 1 d . . . . .
C27 C 0.527(2) 0.172(2) 0.4999(19) 0.190(16) Uiso 0.5 1 d . . . . .
C28 C 0.5523(11) 0.1509(11) 0.4950(12) 0.123(9) Uiso 0.5 1 d . . . . .
C29 C 0.4597(14) 0.0903(15) 0.5250(14) 0.154(12) Uiso 0.5 1 d . . . . .
C30 C 0.4499(19) 0.167(2) 0.503(2) 0.214(19) Uiso 0.5 1 d . . . . .
C31 C 0.6038(14) 0.2902(13) 0.6774(16) 0.098(11) Uiso 0.3333 1 d . . . . .
O1W O 0.4255(11) 0.4227(11) 0.6396(9) 0.374(16) Uani 1 1 d . . . . .
O2W O 0.4377(14) 0.448(2) 0.750000 0.41(3) Uani 1 2 d S T P . .
O3W O 0.666667 0.333333 0.302(3) 0.26(3) Uani 0.5 3 d S T P . .

loop_
_atom_site_aniso_label
_atom_site_aniso_U_11
_atom_site_aniso_U_22
_atom_site_aniso_U_33
_atom_site_aniso_U_23
_atom_site_aniso_U_13
_atom_site_aniso_U_12
Zr01 0.0861(10) 0.0922(10) 0.1015(12) 0.0330(6) 0.0084(6) 0.0443(7)
Zr02 0.270(3) 0.269(3) 0.1153(16) 0.1138(17) 0.0125(14) 0.137(2)
O1 0.132(7) 0.111(7) 0.177(10) 0.045(7) -0.025(7) 0.060(6)
O2 0.107(7) 0.128(7) 0.146(8) 0.049(6) 0.031(6) 0.063(6)
O3 0.127(7) 0.127(7) 0.050(7) 0.000 0.000 0.064(3)
O4 0.163(14) 0.190(14) 0.241(16) 0.108(12) 0.100(11) 0.111(12)
O5 0.113(10) 0.245(17) 0.44(3) 0.021(18) 0.174(16) 0.079(12)
O6 0.122(6) 0.119(6) 0.060(5) 0.035(4) 0.058(4) 0.070(5)
O7 0.129(9) 0.127(9) 0.274(17) 0.057(9) 0.013(9) 0.052(7)
O8 0.265(16) 0.271(16) 0.141(11) 0.092(11) 0.105(11) 0.181(14)
O9 0.161(10) 0.161(10) 0.106(12) 0.000 0.000 0.080(5)
O10 0.219(15) 0.148(11) 0.255(18) 0.109(12) 0.106(14) 0.029(10)
O16 0.39(3) 0.26(2) 0.166(15) 0.017(16) -0.009(18) 0.17(2)
O17 0.35(3) 0.25(2) 0.137(12) -0.033(13) -0.016(14) 0.111(19)
C1 0.126(13) 0.131(14) 0.133(12) 0.011(10) -0.034(10) 0.067(12)
C5 0.155(10) 0.135(9) 0.166(12) -0.012(8) -0.004(9) 0.119(8)
C6 0.186(14) 0.156(10) 0.33(2) 0.045(14) -0.095(14) 0.086(10)
C7 0.162(11) 0.128(9) 0.33(2) 0.013(13) -0.088(14) 0.085(8)
C2 0.103(8) 0.130(9) 0.158(12) 0.037(8) 0.027(8) 0.067(7)
C3 0.148(10) 0.148(8) 0.099(9) 0.043(8) 0.003(7) 0.080(8)
C4 0.176(11) 0.154(10) 0.098(9) 0.024(9) -0.014(9) 0.095(8)
C8 0.218(16) 0.200(15) 0.092(8) 0.003(9) -0.009(9) 0.179(15)
C9 0.133(11) 0.125(10) 0.114(10) -0.002(8) -0.010(8) 0.087(10)
C10 0.175(13) 0.122(10) 0.121(9) 0.004(7) -0.006(9) 0.114(10)
C11 0.163(7) 0.167(6) 0.184(7) -0.032(5) 0.023(6) 0.105(6)
C12 0.163(7) 0.167(6) 0.184(7) -0.032(5) 0.023(6) 0.105(6)
C13 0.163(7) 0.167(6) 0.184(7) -0.032(5) 0.023(6) 0.105(6)
C14 0.163(7) 0.167(6) 0.184(7) -0.032(5) 0.023(6) 0.105(6)
C15 0.163(7) 0.167(6) 0.184(7) -0.032(5) 0.023(6) 0.105(6)
C16 0.163(7) 0.167(6) 0.184(7) -0.032(5) 0.023(6) 0.105(6)
C17 0.29(3) 0.140(16) 0.21(2) 0.107(16) 0.14(2) 0.11(2)
C18 0.203(11) 0.175(10) 0.132(8) 0.006(7) 0.004(7) 0.129(8)
C19 0.214(11) 0.185(10) 0.138(8) -0.009(7) 0.020(7) 0.114(9)
C20 0.221(11) 0.190(10) 0.141(8) -0.016(7) 0.021(8) 0.111(9)
C21 0.220(11) 0.180(10) 0.138(8) -0.003(7) 0.010(8) 0.119(9)
C22 0.224(11) 0.184(10) 0.136(8) 0.009(7) -0.005(8) 0.108(9)
C23 0.219(11) 0.183(10) 0.134(8) 0.013(7) -0.009(8) 0.112(9)
C24 0.31(3) 0.19(2) 0.25(3) 0.03(2) 0.08(3) 0.17(2)
C25 0.069(15) 0.21(3) 0.42(6) 0.05(3) 0.03(2) -0.004(16)
O1W 0.43(4) 0.41(3) 0.223(19) -0.04(2) 0.12(2) 0.17(3)
O2W 0.28(4) 0.69(9) 0.33(4) 0.000 0.000 0.30(5)
O3W 0.27(5) 0.27(5) 0.24(7) 0.000 0.000 0.14(2)

loop_
_atom_type_symbol
_atom_type_description
_atom_type_scat_dispersion_real
_atom_type_scat_dispersion_imag
_atom_type_scat_source
C C 0.0033 0.0016 'International Tables Vol C Tables 4.2.6.8 and 6.1.1.4'
H H 0.0000 0.0000 'International Tables Vol C Tables 4.2.6.8 and 6.1.1.4'
N N 0.0061 0.0033 'International Tables Vol C Tables 4.2.6.8 and 6.1.1.4'
O O 0.0106 0.0060 'International Tables Vol C Tables 4.2.6.8 and 6.1.1.4'
Zr Zr -2.9673 0.5597 'International Tables Vol C Tables 4.2.6.8 and 6.1.1.4'

loop_
_geom_angle_atom_site_label_1
_geom_angle_atom_site_label_2
_geom_angle_atom_site_label_3
_geom_angle
_geom_angle_site_symmetry_1
_geom_angle_site_symmetry_3
Zr01 Zr01 Zr01 60.0 2_655 3_665
Zr01 Zr01 Zr02 60.56(5) 2_655 .
Zr01 Zr01 Zr02 89.51(5) 2_655 3_665
Zr01 Zr01 Zr02 89.99(5) 3_665 .
Zr01 Zr01 Zr02 59.73(4) 3_665 3_665
Zr02 Zr01 Zr02 59.14(10) . 3_665
O1 Zr01 Zr01 75.5(3) . 3_665
O1 Zr01 Zr01 111.1(3) . 2_655
O1 Zr01 Zr02 165.5(3) . .
O1 Zr01 Zr02 111.2(3) . 3_665
O1 Zr01 O2 78.0(4) . 2_655
O1 Zr01 O3 74.4(3) . .
O1 Zr01 O4 71.6(5) . .
O1 Zr01 O7 110.9(5) . .
O1 Zr01 O8 139.9(5) . .
O2 Zr01 Zr01 110.8(3) 2_655 3_665
O2 Zr01 Zr01 73.0(3) 2_655 2_655
O2 Zr01 Zr02 162.4(3) 2_655 3_665
O2 Zr01 Zr02 108.6(2) 2_655 .
O3 Zr01 Zr01 37.97(15) . 3_665
O3 Zr01 Zr01 37.97(15) . 2_655
O3 Zr01 Zr02 94.7(2) . .
O3 Zr01 Zr02 93.9(2) . 3_665
O3 Zr01 O2 73.6(3) . 2_655
O4 Zr01 Zr01 105.3(5) . 3_665
O4 Zr01 Zr01 162.0(6) . 2_655
O4 Zr01 Zr02 73.3(6) . 3_665
O4 Zr01 Zr02 112.5(5) . .
O4 Zr01 O2 124.3(6) . 2_655
O4 Zr01 O3 135.8(4) . .
O6 Zr01 Zr01 83.8(2) . 2_655
O6 Zr01 Zr01 31.29(17) . 3_665
O6 Zr01 Zr01 84.5(2) 2_655 3_665
O6 Zr01 Zr01 32.2(2) 2_655 2_655
O6 Zr01 Zr02 33.7(2) 2_655 .
O6 Zr01 Zr02 33.56(18) . 3_665
O6 Zr01 Zr02 84.5(2) 2_655 3_665
O6 Zr01 Zr02 84.7(2) . .
O6 Zr01 O1 142.1(4) 2_655 .
O6 Zr01 O1 82.5(4) . .
O6 Zr01 O2 141.4(3) . 2_655
O6 Zr01 O2 79.6(3) 2_655 2_655
O6 Zr01 O3 70.1(3) 2_655 .
O6 Zr01 O3 69.2(2) . .
O6 Zr01 O4 78.9(6) . .
O6 Zr01 O4 145.8(5) 2_655 .
O6 Zr01 O6 96.9(4) 2_655 .
O6 Zr01 O7 144.9(5) . .
O6 Zr01 O7 91.3(4) 2_655 .
O6 Zr01 O8 73.7(4) 2_655 .
O6 Zr01 O8 73.7(5) . .
O7 Zr01 Zr01 118.0(4) . 2_655
O7 Zr01 Zr01 173.2(4) . 3_665
O7 Zr01 Zr02 114.6(5) . 3_665
O7 Zr01 Zr02 83.5(4) . .
O7 Zr01 O2 73.6(5) . 2_655
O7 Zr01 O3 144.7(4) . .
O7 Zr01 O4 75.3(6) . .
O7 Zr01 O8 76.1(7) . .
O8 Zr01 Zr01 97.5(5) . 3_665
O8 Zr01 Zr01 97.9(4) . 2_655
O8 Zr01 Zr02 40.0(4) . .
O8 Zr01 Zr02 40.1(5) . 3_665
O8 Zr01 O2 138.7(5) . 2_655
O8 Zr01 O3 123.4(6) . .
O8 Zr01 O4 72.5(6) . .
Zr01 Zr02 Zr01 59.71(4) . 2_655
Zr02 Zr02 Zr01 90.00(5) 3_665 2_655
Zr02 Zr02 Zr01 90.49(5) 2_655 .
Zr02 Zr02 Zr01 60.85(7) 3_665 .
Zr02 Zr02 Zr01 60.01(6) 2_655 2_655
Zr02 Zr02 Zr02 59.998(1) 3_665 2_655
O5 Zr02 Zr01 108.0(6) 2_655 .
O5 Zr02 Zr01 74.4(6) 2_655 2_655
O5 Zr02 Zr02 111.7(5) 2_655 2_655
O5 Zr02 Zr02 164.3(6) 2_655 3_665
O5 Zr02 O8 71.4(7) 2_655 2_655
O5 Zr02 O8 136.0(7) 2_655 .
O6 Zr02 Zr01 31.9(2) 2_655 .
O6 Zr02 Zr01 32.7(2) 2_655 2_655
O6 Zr02 Zr02 84.8(2) 2_655 2_655
O6 Zr02 Zr02 84.7(2) 2_655 3_665
O6 Zr02 O5 81.1(6) 2_655 2_655
O6 Zr02 O8 69.7(4) 2_655 .
O6 Zr02 O8 70.0(4) 2_655 2_655
O6 Zr02 O13 159.3(8) 2_655 .
O6 Zr02 O14 157.6(8) 2_655 .
O8 Zr02 Zr01 37.3(3) 2_655 2_655
O8 Zr02 Zr01 95.0(3) . 2_655
O8 Zr02 Zr01 94.8(3) 2_655 .
O8 Zr02 Zr01 37.8(3) . .
O8 Zr02 Zr02 41.2(4) 2_655 2_655
O8 Zr02 Zr02 97.4(4) 2_655 3_665
O8 Zr02 Zr02 41.8(5) . 3_665
O8 Zr02 Zr02 97.9(4) . 2_655
O8 Zr02 O8 123.9(6) . 2_655
O9 Zr02 Zr01 80.8(4) . .
O9 Zr02 Zr01 80.0(4) . 2_655
O9 Zr02 Zr02 30.93(11) . 2_655
O9 Zr02 Zr02 30.93(11) . 3_665
O9 Zr02 O5 142.6(5) . 2_655
O9 Zr02 O6 91.8(5) . 2_655
O9 Zr02 O8 71.7(4) . 2_655
O9 Zr02 O8 72.3(5) . .
O9 Zr02 O13 71.0(9) . .
O9 Zr02 O14 79.0(8) . .
O10 Zr02 Zr01 132.2(6) . 2_655
O10 Zr02 Zr01 92.6(6) . .
O10 Zr02 Zr02 166.6(6) . 2_655
O10 Zr02 Zr02 110.6(6) . 3_665
O10 Zr02 O5 79.7(8) . 2_655
O10 Zr02 O6 104.5(6) . 2_655
O10 Zr02 O8 76.9(7) . .
O10 Zr02 O8 151.0(7) . 2_655
O10 Zr02 O9 137.2(7) . .
O10 Zr02 O13 82.2(9) . .
O10 Zr02 O14 95.9(9) . .
O13 Zr02 Zr01 145.6(7) . 2_655
O13 Zr02 Zr01 130.0(8) . .
O13 Zr02 Zr02 74.7(8) . 3_665
O13 Zr02 Zr02 85.9(7) . 2_655
O13 Zr02 O5 119.6(10) . 2_655
O13 Zr02 O8 113.3(9) . 2_655
O13 Zr02 O8 93.5(9) . .
O14 Zr02 Zr01 125.0(8) . 2_655
O14 Zr02 Zr01 157.7(7) . .
O14 Zr02 Zr02 76.9(7) . 2_655
O14 Zr02 Zr02 96.8(7) . 3_665
O14 Zr02 O5 93.8(9) . 2_655
O14 Zr02 O8 125.1(8) . .
O14 Zr02 O8 87.7(8) . 2_655
O14 Zr02 O13 32.3(9) . .
C1 O1 Zr01 132.6(10) . .
C1 O2 Zr01 130.6(9) . 3_665
Zr01 O3 Zr01 104.1(3) . 3_665
Zr01 O3 Zr01 104.1(3) 2_655 .
Zr01 O3 Zr01 104.1(3) 2_655 3_665
C25 O4 Zr01 140(3) . .
C25 O5 Zr02 130.6(18) . 3_665
Zr01 O6 Zr01 116.5(3) 3_665 .
Zr01 O6 Zr02 114.4(4) 3_665 3_665
Zr01 O6 Zr02 113.8(3) . 3_665
C27 O7 Zr01 146(3) . .
Zr01 O8 Zr02 102.5(5) . 3_665
Zr01 O8 Zr02 102.2(5) . .
Zr02 O8 Zr02 96.9(8) . 3_665
Zr02 O9 Zr02 118.1(2) 2_655 3_665
Zr02 O9 Zr02 118.1(2) . 3_665
Zr02 O9 Zr02 118.1(2) 2_655 .
C17 O10 Zr02 149.2(18) . .
O14 O13 Zr02 73.6(19) . .
O14 O13 C31 161(4) . .
C31 O13 Zr02 121(3) . .
O13 O14 Zr02 74.1(19) . .
O13 O14 O15 156(3) . .
O13 O14 C31 113(3) . 2_655
O15 O14 Zr02 98(2) . .
C31 O14 Zr02 121(2) 2_655 .
C31 O14 O15 52(2) 2_655 .
C31 O15 O14 62(3) 2_655 .
C27 N1 C29 141(5) . .
C27 N1 C30 104(5) . .
C29 N1 C30 115(4) . .
O1 C1 O2 126.6(13) . .
O1 C1 C2 116.6(14) . .
O2 C1 C2 116.8(14) . .
C6 C5 C4 120.0 . .
C6 C5 C8 122.3(10) . .
C4 C5 C8 117.7(10) . .
C5 C6 H6 120.0 . .
C5 C6 C7 120.0 . .
C7 C6 H6 120.0 . .
C6 C7 H7 120.0 . .
C2 C7 C6 120.0 . .
C2 C7 H7 120.0 . .
C7 C2 C1 119.0(10) . .
C7 C2 C3 120.0 . .
C3 C2 C1 120.3(10) . .
C2 C3 H3 120.0 . .
C2 C3 C4 120.0 . .
C4 C3 H3 120.0 . .
C5 C4 H4 120.0 . .
C3 C4 C5 120.0 . .
C3 C4 H4 120.0 . .
C8 C8 C5 122.2(7) 10_556 .
C8 C8 C9 121.3(8) 10_556 .
C9 C8 C5 116.5(11) . .
C8 C9 C10 119.3(13) . .
C8 C9 C18 122.2(12) . .
C10 C9 C18 118.5(13) . .
C9 C10 C11 120.9(13) . .
C10 C10 C9 119.3(8) 10_556 .
C10 C10 C11 119.2(10) 10_556 .
C12 C11 C10 120.1(16) . .
C16 C11 C10 122.0(18) . .
C16 C11 C12 114.8(16) . .
C11 C12 H12 121.6 . .
C13 C12 C11 116.8(17) . .
C13 C12 H12 121.6 . .
C12 C13 H13 116.2 . .
C14 C13 C12 127.6(19) . .
C14 C13 H13 116.2 . .
C13 C14 C15 110.8(15) . .
C13 C14 C17 112(2) . 9_556
C17 C14 C15 133(2) 9_556 .
C14 C15 H15 120.9 . .
C16 C15 C14 118.3(17) . .
C16 C15 H15 120.9 . .
C11 C16 C15 126.3(19) . .
C11 C16 H16 116.9 . .
C15 C16 H16 116.9 . .
O10 C17 O11 126(2) . .
O10 C17 O12 111(2) . .
O10 C17 C14 133(3) . 8_556
C14 C17 O11 101(3) 8_556 .
C14 C17 O12 106(2) 8_556 .
C19 C18 C9 121(2) . .
C19 C18 C23 120(2) . .
C23 C18 C9 118.9(19) . .
C18 C19 H19 124.2 . .
C18 C19 C20 112(2) . .
C20 C19 H19 124.2 . .
C19 C20 H20 120.2 . .
C21 C20 C19 120(2) . .
C21 C20 H20 120.2 . .
C20 C21 C22 123(3) . .
C20 C21 C24 114(3) . .
C22 C21 C24 121(3) . .
C21 C22 H22 121.1 . .
C21 C22 C23 118(2) . .
C23 C22 H22 121.1 . .
C18 C23 H23 118.0 . .
C22 C23 C18 124(2) . .
C22 C23 H23 118.0 . .
O16 C24 O17 115(4) . .
O16 C24 C21 122(4) . .
O17 C24 C21 123(3) . .
O4 C25 O5 121(3) . .
O4 C25 C26 125(4) . .
O5 C25 C26 112(4) . .
N1 C27 O7 125(5) . .
N1 C27 C28 106(5) . .
C28 C27 O7 127(5) . .
O13 C31 O14 128(4) . 3_665
O13 C31 O15 121(4) . 3_665
O15 C31 O14 67(3) 3_665 3_665

loop_
_geom_bond_atom_site_label_1
_geom_bond_atom_site_label_2
_geom_bond_distance
_geom_bond_site_symmetry_2
Zr01 Zr01 3.466(2) 3_665
Zr01 Zr01 3.466(2) 2_655
Zr01 Zr02 3.467(2) .
Zr01 Zr02 3.496(2) 3_665
Zr01 O1 2.125(9) .
Zr01 O2 2.247(11) 2_655
Zr01 O3 2.198(5) .
Zr01 O4 2.182(14) .
Zr01 O6 2.062(8) .
Zr01 O6 2.012(7) 2_655
Zr01 O7 2.130(12) .
Zr01 O8 2.172(13) .
Zr02 Zr02 3.436(5) 3_665
Zr02 Zr02 3.436(5) 2_655
Zr02 O5 2.22(2) 2_655
Zr02 O6 2.111(7) 2_655
Zr02 O8 2.282(15) .
Zr02 O8 2.308(19) 2_655
Zr02 O9 2.003(4) .
Zr02 O10 1.960(14) .
Zr02 O13 2.20(3) .
Zr02 O14 2.20(3) .
O1 C1 1.269(18) .
O2 C1 1.284(17) .
O4 C25 1.17(5) .
O5 C25 1.43(4) .
O7 C27 1.34(6) .
O10 C17 1.17(3) .
O11 C17 1.74(5) .
O12 C17 1.41(3) .
O13 O14 1.22(4) .
O13 C31 1.25(4) .
O14 O15 1.47(5) .
O14 C31 1.41(4) 2_655
O15 C31 1.26(5) 2_655
O16 C24 1.14(3) .
O17 C24 1.26(4) .
N1 C27 1.25(6) .
N1 C29 1.42(5) .
N1 C30 1.77(6) .
C1 C2 1.504(15) .
C5 C6 1.3900 .
C5 C4 1.3900 .
C5 C8 1.508(14) .
C6 H6 0.9300 .
C6 C7 1.3900 .
C7 H7 0.9300 .
C7 C2 1.3900 .
C2 C3 1.3900 .
C3 H3 0.9300 .
C3 C4 1.3900 .
C4 H4 0.9300 .
C8 C8 1.37(3) 10_556
C8 C9 1.377(18) .
C9 C10 1.421(18) .
C9 C18 1.50(2) .
C10 C10 1.41(3) 10_556
C10 C11 1.47(2) .
C11 C12 1.41(2) .
C11 C16 1.31(2) .
C12 H12 0.9300 .
C12 C13 1.40(2) .
C13 H13 0.9300 .
C13 C14 1.31(2) .
C14 C15 1.53(2) .
C14 C17 1.39(2) 9_556
C15 H15 0.9300 .
C15 C16 1.35(2) .
C16 H16 0.9300 .
C18 C19 1.36(3) .
C18 C23 1.38(3) .
C19 H19 0.9300 .
C19 C20 1.58(3) .
C20 H20 0.9300 .
C20 C21 1.25(3) .
C21 C22 1.30(3) .
C21 C24 1.46(4) .
C22 H22 0.9300 .
C22 C23 1.35(3) .
C23 H23 0.9300 .
C25 C26 1.55(5) .
C27 C28 1.30(5) .

loop_
_geom_torsion_atom_site_label_1
_geom_torsion_atom_site_label_2
_geom_torsion_atom_site_label_3
_geom_torsion_atom_site_label_4
_geom_torsion
_geom_torsion_site_symmetry_1
_geom_torsion_site_symmetry_4
Zr01 O1 C1 O2 18(3) . .
Zr01 O1 C1 C2 -161.5(9) . .
Zr01 O2 C1 O1 -14(3) 3_665 .
Zr01 O2 C1 C2 165.6(9) 3_665 .
Zr01 O4 C25 O5 3(6) . .
Zr01 O4 C25 C26 172(2) . .
Zr01 O7 C27 N1 162(4) . .
Zr01 O7 C27 C28 -31(8) . .
Zr02 O5 C25 O4 3(5) 3_665 .
Zr02 O5 C25 C26 -167(2) 3_665 .
Zr02 O10 C17 O11 56(6) . .
Zr02 O10 C17 O12 5(5) . .
Zr02 O10 C17 C14 -135(3) . 8_556
Zr02 O13 O14 O15 73(8) . .
Zr02 O13 O14 C31 118(3) . 2_655
Zr02 O13 C31 O14 -59(5) . 3_665
Zr02 O13 C31 O15 24(5) . 3_665
Zr02 O14 O15 C31 124(3) . 2_655
O1 C1 C2 C7 4.2(19) . .
O1 C1 C2 C3 174.5(12) . .
O2 C1 C2 C7 -175.4(12) . .
O2 C1 C2 C3 -5(2) . .
O13 O14 O15 C31 57(8) . 2_655
O14 O13 C31 O14 78(12) . 3_665
O14 O13 C31 O15 162(9) . 3_665
C1 C2 C3 C4 -170.2(12) . .
C5 C6 C7 C2 0.0 . .
C5 C8 C9 C10 177.8(13) . .
C5 C8 C9 C18 -6(2) . .
C6 C5 C4 C3 0.0 . .
C6 C5 C8 C8 -90.1(9) . 10_556
C6 C5 C8 C9 88.3(15) . .
C6 C7 C2 C1 170.3(12) . .
C6 C7 C2 C3 0.0 . .
C7 C2 C3 C4 0.0 . .
C2 C3 C4 C5 0.0 . .
C4 C5 C6 C7 0.0 . .
C4 C5 C8 C8 90.3(9) . 10_556
C4 C5 C8 C9 -91.4(16) . .
C8 C5 C6 C7 -179.6(11) . .
C8 C5 C4 C3 179.7(10) . .
C8 C8 C9 C10 -3.8(18) 10_556 .
C8 C8 C9 C18 172.5(13) 10_556 .
C8 C9 C10 C10 3.8(17) . 10_556
C8 C9 C10 C11 -167.6(17) . .
C8 C9 C18 C19 91(2) . .
C8 C9 C18 C23 -93(2) . .
C9 C10 C11 C12 62(3) . .
C9 C10 C11 C16 -97(2) . .
C9 C18 C19 C20 -175.3(15) . .
C9 C18 C23 C22 178.9(18) . .
C10 C9 C18 C19 -93(2) . .
C10 C9 C18 C23 83(2) . .
C10 C10 C11 C12 -108.9(17) 10_556 .
C10 C10 C11 C16 92(2) 10_556 .
C10 C11 C12 C13 173.3(17) . .
C10 C11 C16 C15 176.6(18) . .
C11 C12 C13 C14 18(3) . .
C12 C11 C16 C15 17(3) . .
C12 C13 C14 C15 2(3) . .
C12 C13 C14 C17 164(2) . 9_556
C13 C14 C15 C16 -13(3) . .
C14 C15 C16 C11 3(3) . .
C16 C11 C12 C13 -26(3) . .
C17 C14 C15 C16 -169(2) 9_556 .
C18 C9 C10 C10 -172.7(12) . 10_556
C18 C9 C10 C11 16(2) . .
C18 C19 C20 C21 -20(3) . .
C19 C18 C23 C22 -5(3) . .
C19 C20 C21 C22 27(4) . .
C19 C20 C21 C24 -170.9(19) . .
C20 C21 C22 C23 -22(4) . .
C20 C21 C24 O16 -169(4) . .
C20 C21 C24 O17 13(4) . .
C21 C22 C23 C18 10(4) . .
C22 C21 C24 O16 -7(5) . .
C22 C21 C24 O17 176(3) . .
C23 C18 C19 C20 9(3) . .
C24 C21 C22 C23 177(2) . .
C29 N1 C27 O7 177(5) . .
C29 N1 C27 C28 8(10) . .
C30 N1 C27 O7 2(7) . .
C30 N1 C27 C28 -167(4) . .
C31 O13 O14 Zr02 -143(11) . .
C31 O13 O14 O15 -70(15) . .
C31 O13 O14 C31 -25(11) . 2_655

loop_
_smtbx_masks_void_nr
_smtbx_masks_void_average_x
_smtbx_masks_void_average_y
_smtbx_masks_void_average_z
_smtbx_masks_void_volume
_smtbx_masks_void_count_electrons
1 -0.170 -0.134 -0.762 15620.7 1169.8
